data_2014214
loop_
_publ_author_name
'Gao, Shan'
'Liu, Ji-Wei'
'Huo, Li-Hua'
'Ng, Seik Weng'
'Sun, Zhi-Zhong'
'Gao, Jin-Sheng'

_publ_section_title
<i>catena</i>-Poly[[diaquabis(2-chloronicotinato-\k^2^<i>O</i>,<i>O</i>')cadmium(II)]-\m-2-chloronicotinato-\k^3^<i>O</i>,<i>O</i>':<i>N</i>]
_journal_issue 8
_journal_name_full 'Acta Crystallographica Section C'
_journal_page_first m363
_journal_page_last m365
_journal_paper_doi 10.1107/S0108270104013435
_journal_volume 60
_journal_year 2004
_chemical_formula_iupac '[Cd(C~6~H~3~ClNO~2~)~2~(H~2~O)~2~]'
_chemical_formula_moiety 'C12 H10 Cd Cl2 N2 O6'
_chemical_formula_sum 'C12 H10 Cd Cl2 N2 O6'
_chemical_formula_weight 461.53
_chemical_name_systematic
;
catena-Poly[diaquabis(2-chloronicotinato)cadmium(II)]
;
_space_group_IT_number 14
_symmetry_cell_setting monoclinic
_symmetry_space_group_name_Hall '-P 2yn'
_symmetry_space_group_name_H-M 'P 1 21/n 1'
_atom_sites_solution_hydrogens geom
_atom_sites_solution_primary direct
_atom_sites_solution_secondary difmap
_cell_angle_alpha 90.00
_cell_angle_beta 105.60(3)
_cell_angle_gamma 90.00
_cell_formula_units_Z 4
_cell_length_a 10.577(2)
_cell_length_b 8.112(2)
_cell_length_c 19.661(4)
_cell_measurement_reflns_used 13628
_cell_measurement_temperature 293(2)
_cell_measurement_theta_max 27.4
_cell_measurement_theta_min 3.2
_cell_volume 1624.8(6)
_computing_cell_refinement RAPID-AUTO
_computing_data_collection 'RAPID-AUTO (Rigaku, 1998)'
_computing_data_reduction 'CrystalStructure (Rigaku/MSC, 2002)'
_computing_molecular_graphics 'ORTEPII (Johnson, 1976)'
_computing_publication_material SHELXL97
_computing_structure_refinement 'SHELXL97 (Sheldrick, 1997)'
_computing_structure_solution 'SHELXS97 (Sheldrick, 1997)'
_diffrn_ambient_temperature 293(2)
_diffrn_detector_area_resol_mean 10
_diffrn_measured_fraction_theta_full 0.997
_diffrn_measured_fraction_theta_max 0.997
_diffrn_measurement_device_type 'Rigaku R-AXIS RAPID'
_diffrn_measurement_method '\w scan'
_diffrn_radiation_monochromator graphite
_diffrn_radiation_source 'fine-focus sealed tube'
_diffrn_radiation_type MoK\a
_diffrn_radiation_wavelength 0.71073
_diffrn_reflns_av_R_equivalents 0.025
_diffrn_reflns_av_sigmaI/netI 0.016
_diffrn_reflns_limit_h_max 13
_diffrn_reflns_limit_h_min -13
_diffrn_reflns_limit_k_max 9
_diffrn_reflns_limit_k_min -10
_diffrn_reflns_limit_l_max 25
_diffrn_reflns_limit_l_min -25
_diffrn_reflns_number 14573
_diffrn_reflns_theta_full 27.48
_diffrn_reflns_theta_max 27.5
_diffrn_reflns_theta_min 3.2
_diffrn_standards_decay_% 0
_diffrn_standards_interval_count 0
_diffrn_standards_interval_time 0
_diffrn_standards_number 0
_exptl_absorpt_coefficient_mu 1.702
_exptl_absorpt_correction_T_max 0.749
_exptl_absorpt_correction_T_min 0.535
_exptl_absorpt_correction_type multi-scan
_exptl_absorpt_process_details '(ABSCOR; Higashi, 1995)'
_exptl_crystal_colour Colorless
_exptl_crystal_density_diffrn 1.887
_exptl_crystal_density_meas ?
_exptl_crystal_description Prism
_exptl_crystal_F_000 904
_exptl_crystal_size_max 0.42
_exptl_crystal_size_mid 0.23
_exptl_crystal_size_min 0.18
_refine_diff_density_max 0.909
_refine_diff_density_min -0.370
_refine_ls_extinction_method none
_refine_ls_goodness_of_fit_ref 1.06
_refine_ls_hydrogen_treatment mixed
_refine_ls_matrix_type full
_refine_ls_number_parameters 220
_refine_ls_number_reflns 3725
_refine_ls_number_restraints 6
_refine_ls_restrained_S_all 1.06
_refine_ls_R_factor_all 0.033
_refine_ls_R_factor_gt 0.030
_refine_ls_shift/su_max 0.001
_refine_ls_shift/su_mean <0.001
_refine_ls_structure_factor_coef Fsqd
_refine_ls_weighting_details 'calc w=1/[\s^2^(Fo^2^)+(0.0367P)^2^+1.7742P] where P=(Fo^2^+2Fc^2^)/3'
_refine_ls_weighting_scheme calc
_refine_ls_wR_factor_gt 0.076
_refine_ls_wR_factor_ref 0.078
_reflns_number_gt 3444
_reflns_number_total 3725
_reflns_threshold_expression I>2\s(I)
_cod_data_source_file ob1179.cif
_cod_data_source_block I
_cod_depositor_comments
;
The following automatic conversions were performed:
'_symmetry_cell_setting' value 'Monoclinic' changed to 'monoclinic'
according to '/home/saulius/struct/CIF-dictionaries/cif_core.dic'
dictionary named 'cif_core.dic' version 2.4.1 from 2010-06-29.

Automatic conversion script
Id: cif_fix_enum 1527 2010-12-29 10:47:43Z saulius 

The following automatic conversions were performed:

'_symmetry_cell_setting' value 'Monoclinic' changed to 'monoclinic'
according to /home/saulius/struct/CIF-dictionaries/cif_core.dic
dictionary named 'cif_core.dic' version 2.4.1 from
2010-06-29.

'_exptl_absorpt_correction_type' value 'Multi-scan'
changed to 'multi-scan' according to
/home/saulius/struct/CIF-dictionaries/cif_core.dic dictionary named
'cif_core.dic' version 2.4.1 from 2010-06-29.

Automatic conversion script
Id: cif_fix_values 1715 2011-07-08 13:25:40Z adriana 

The following automatic conversions were performed:

'_exptl_crystal_density_meas' value 'not measured' was changed to '?'
- the value is perceived as not measured.

Automatic conversion script
Id: cif_fix_values 3008 2015-01-20 13:52:24Z robertas 
;
_cod_original_sg_symbol_H-M 'P 21/n'
_cod_database_code 2014214
_cod_database_fobs_code 2014214

loop_
_symmetry_equiv_pos_as_xyz
'x, y, z'
'-x+1/2, y+1/2, -z+1/2'
'-x, -y, -z'
'x-1/2, -y-1/2, z-1/2'

loop_
_atom_site_label
_atom_site_fract_x
_atom_site_fract_y
_atom_site_fract_z
_atom_site_U_iso_or_equiv
_atom_site_adp_type
_atom_site_calc_flag
_atom_site_refinement_flags
_atom_site_occupancy
_atom_site_disorder_assembly
_atom_site_disorder_group
_atom_site_type_symbol
Cd1 0.66495(2) 0.56488(2) 0.639830(10) 0.02798(8) Uani d . 1 . . Cd
Cl1 1.08628(9) 0.62550(10) 0.57512(4) 0.0559(2) Uani d . 1 . . Cl
Cl2 0.55744(8) -0.05524(8) 0.64947(4) 0.0406(2) Uani d . 1 . . Cl
O1 0.8886(2) 0.5384(3) 0.6588(2) 0.0526(6) Uani d . 1 . . O
O2 0.8511(2) 0.7805(3) 0.69850(10) 0.0457(5) Uani d . 1 . . O
O3 0.6733(2) 0.2749(2) 0.64686(9) 0.0359(4) Uani d . 1 . . O
O4 0.6454(2) 0.3743(2) 0.53950(10) 0.0367(4) Uani d . 1 . . O
O1W 0.4382(2) 0.5499(2) 0.60210(10) 0.0338(4) Uani d D 1 . . O
H1W1 0.409(3) 0.577(4) 0.5591(6) 0.041 Uiso d D 1 . . H
H1W2 0.401(3) 0.609(4) 0.6270(10) 0.041 Uiso d D 1 . . H
O2W 0.6377(2) 0.5898(3) 0.74940(10) 0.0372(4) Uani d D 1 . . O
H2W1 0.640(3) 0.491(2) 0.764(2) 0.045 Uiso d D 1 . . H
H2W2 0.701(2) 0.644(3) 0.7760(10) 0.045 Uiso d D 1 . . H
N1 1.2807(2) 0.7104(4) 0.68010(10) 0.0449(6) Uani d . 1 . . N
N2 0.6561(2) -0.2104(3) 0.56140(10) 0.0318(5) Uani d . 1 . . N
C1 1.1523(3) 0.6872(4) 0.6624(2) 0.0358(6) Uani d . 1 . . C
C2 1.0720(3) 0.7093(3) 0.7069(2) 0.0335(6) Uani d . 1 . . C
C3 1.1323(3) 0.7639(4) 0.7744(2) 0.0415(6) Uani d . 1 . . C
C4 1.2672(3) 0.7871(4) 0.7949(2) 0.0465(7) Uani d . 1 . . C
C5 1.3379(3) 0.7585(4) 0.7468(2) 0.0493(8) Uani d . 1 . . C
C6 0.9267(3) 0.6742(4) 0.6861(2) 0.0343(6) Uani d . 1 . . C
C7 0.6357(3) -0.0593(3) 0.58250(10) 0.0274(5) Uani d . 1 . . C
C8 0.6720(3) 0.0850(3) 0.55440(10) 0.0298(5) Uani d . 1 . . C
C9 0.7286(4) 0.0649(4) 0.4987(2) 0.0471(8) Uani d . 1 . . C
C10 0.7498(4) -0.0907(4) 0.4760(2) 0.0560(10) Uani d . 1 . . C
C11 0.7142(3) -0.2252(4) 0.5090(2) 0.0429(7) Uani d . 1 . . C
C12 0.6607(3) 0.2566(3) 0.58210(10) 0.0279(5) Uani d . 1 . . C
H3 1.0827 0.7851 0.8059 0.050 Uiso calc R 1 . . H
H4 1.3092 0.8214 0.8405 0.056 Uiso calc R 1 . . H
H5 1.4284 0.7730 0.7608 0.059 Uiso calc R 1 . . H
H9 0.7521 0.1570 0.4767 0.057 Uiso calc R 1 . . H
H10 0.7878 -0.1044 0.4388 0.067 Uiso calc R 1 . . H
H11 0.7310 -0.3302 0.4944 0.051 Uiso calc R 1 . . H

loop_
_atom_site_aniso_label
_atom_site_aniso_U_11
_atom_site_aniso_U_22
_atom_site_aniso_U_33
_atom_site_aniso_U_12
_atom_site_aniso_U_13
_atom_site_aniso_U_23
Cd1 0.03160(10) 0.02040(10) 0.03290(10) -0.00152(6) 0.01030(8) -0.00056(6)
Cl1 0.0513(5) 0.0805(6) 0.0379(4) -0.0129(4) 0.0156(3) -0.0074(4)
Cl2 0.0497(4) 0.0288(3) 0.0521(4) -0.0034(3) 0.0288(3) -0.0005(3)
O1 0.0370(10) 0.0400(10) 0.083(2) -0.0075(9) 0.0200(10) -0.0100(10)
O2 0.0380(10) 0.0530(10) 0.0470(10) 0.0110(9) 0.0127(9) -0.0070(10)
O3 0.0580(10) 0.0221(9) 0.0270(9) 0.0003(8) 0.0098(8) 0.0000(7)
O4 0.0560(10) 0.0231(9) 0.0284(9) 0.0013(8) 0.0072(8) 0.0026(7)
O1W 0.0330(10) 0.0390(10) 0.0291(9) -0.0015(8) 0.0080(8) -0.0011(8)
O2W 0.0370(10) 0.0400(10) 0.0320(10) -0.0048(8) 0.0061(8) -0.0014(8)
N1 0.0350(10) 0.055(2) 0.0490(10) -0.0050(10) 0.0170(10) -0.0040(10)
N2 0.0400(10) 0.0210(10) 0.0330(10) -0.0019(9) 0.0085(9) -0.0027(8)
C1 0.0350(10) 0.0360(10) 0.0390(10) -0.0030(10) 0.0130(10) -0.0010(10)
C2 0.0330(10) 0.0280(10) 0.0420(10) 0.0000(10) 0.0140(10) 0.0000(10)
C3 0.047(2) 0.040(2) 0.042(2) -0.0020(10) 0.0180(10) -0.0060(10)
C4 0.047(2) 0.047(2) 0.043(2) -0.0090(10) 0.0090(10) -0.0060(10)
C5 0.035(2) 0.055(2) 0.057(2) -0.0080(10) 0.0120(10) -0.005(2)
C6 0.0300(10) 0.039(2) 0.0370(10) 0.0010(10) 0.0140(10) 0.0030(10)
C8 0.0400(10) 0.0230(10) 0.0260(10) 0.0000(10) 0.0080(10) -0.0005(9)
C7 0.0310(10) 0.0240(10) 0.0270(10) -0.0028(9) 0.0060(10) -0.0002(9)
C9 0.080(2) 0.030(2) 0.041(2) -0.0050(10) 0.031(2) 0.0020(10)
C10 0.096(3) 0.038(2) 0.047(2) 0.002(2) 0.043(2) -0.0040(10)
C11 0.066(2) 0.0250(10) 0.042(2) 0.0005(13) 0.0220(10) -0.0070(10)
C12 0.0340(10) 0.0190(10) 0.0290(10) -0.0020(9) 0.0070(10) -0.0012(9)

loop_
_atom_type_symbol
_atom_type_description
_atom_type_scat_dispersion_real
_atom_type_scat_dispersion_imag
_atom_type_scat_source
C C 0.0033 0.0016 'International Tables Vol C Tables 4.2.6.8 and 6.1.1.4'
H H 0.0000 0.0000 'International Tables Vol C Tables 4.2.6.8 and 6.1.1.4'
N N 0.0061 0.0033 'International Tables Vol C Tables 4.2.6.8 and 6.1.1.4'
O O 0.0106 0.0060 'International Tables Vol C Tables 4.2.6.8 and 6.1.1.4'
Cl Cl 0.1484 0.1585 'International Tables Vol C Tables 4.2.6.8 and 6.1.1.4'
Cd Cd -0.8075 1.2024 'International Tables Vol C Tables 4.2.6.8 and 6.1.1.4'

loop_
_geom_angle_atom_site_label_1
_geom_angle_atom_site_label_2
_geom_angle_atom_site_label_3
_geom_angle_site_symmetry_1
_geom_angle_site_symmetry_3
_geom_angle
_geom_angle_publ_flag
O1 Cd1 O3 . . 82.91(8) yes
O1 Cd1 O4 . . 86.14(9) yes
O1 Cd1 O1W . . 167.71(8) yes
O1 Cd1 N2 . 1_565 92.08(9) yes
O3 Cd1 O4 . . 54.26(6) yes
O3 Cd1 N2 . 1_565 143.05(7) yes
O2 Cd1 O1 . . 51.80(9) yes
O2 Cd1 O3 . . 128.36(8) yes
O2 Cd1 O4 . . 130.72(7) yes
O2 Cd1 O1W . . 139.23(7) yes
O2 Cd1 O2W . . 78.26(8) yes
O2 Cd1 N2 . 1_565 70.8(9) yes
O1W Cd1 O3 . . 89.17(7) yes
O1W Cd1 O4 . . 81.60(7) yes
O1W Cd1 N2 . 1_565 88.60(8) yes
O2W Cd1 O1 . . 104.07(9) yes
O2W Cd1 O3 . . 92.63(7) yes
O2W Cd1 O4 . . 144.37(7) yes
O2W Cd1 O1W . . 85.61(8) yes
O2W Cd1 N2 . 1_565 123.93(8) yes
Cd1 O1W H1W1 . . 112(2) no
Cd1 O1W H1W2 . . 113(2) no
Cd1 O2W H2W1 . . 104(2) no
Cd1 O2W H2W2 . . 110(2) no
O1 C6 O2 . . 123.3(3) no
O1 C6 C2 . . 118.2(2) no
O2 C6 C2 . . 118.5(3) no
O3 C12 C8 . . 118.6(2) no
O4 C12 O3 . . 123.3(2) no
O4 C12 C8 . . 118.1(2) no
N1 C1 C2 . . 125.2(3) no
N1 C1 Cl1 . . 114.2(2) no
N1 C5 C4 . . 122.3(3) no
N1 C5 H5 . . 118.8 no
N2 Cd1 O4 1_565 . 88.96(7) no
N2 C7 C8 . . 124.5(2) no
N2 C7 Cl2 . . 113.9(2) no
N2 C11 C10 . . 122.2(3) no
N2 C11 H11 . . 118.9 no
C1 N1 C5 . . 117.3(3) no
C1 C2 C6 . . 123.9(3) no
C2 C1 Cl1 . . 120.5(2) no
C2 C3 C4 . . 119.7(3) no
C2 C3 H3 . . 120.1 no
C3 C2 C1 . . 116.4(3) no
C3 C2 C6 . . 119.7(2) no
C3 C4 H4 . . 120.5 no
C4 C3 H3 . . 120.1 no
C4 C5 H5 . . 118.8 no
C5 C4 C3 . . 119.0(3) no
C5 C4 H4 . . 120.5 no
C6 O1 Cd1 . . 100.7(2) no
C7 N2 Cd1 . 1_545 119.1(2) no
C7 N2 C11 . . 118.0(2) no
C7 C8 C9 . . 115.9(2) no
C7 C8 C12 . . 125.1(2) no
C8 C7 Cl2 . . 121.6(2) no
C8 C9 H9 . . 119.9 no
C9 C8 C12 . . 118.9(2) no
C9 C10 H10 . . 120.5 no
C10 C9 C8 . . 120.3(3) no
C10 C9 H9 . . 119.9 no
C10 C11 H11 . . 118.9 no
C11 N2 Cd1 . 1_545 119.0(2) no
C11 C10 C9 . . 119.1(3) no
C11 C10 H10 . . 120.5 no
C12 O3 Cd1 . . 93.8(2) no
C12 O4 Cd1 . . 88.6(2) no
H1W1 O1W H1W2 . . 109(2) no
H2W1 O2W H2W2 . . 109(2) no

loop_
_geom_bond_atom_site_label_1
_geom_bond_atom_site_label_2
_geom_bond_site_symmetry_2
_geom_bond_distance
_geom_bond_publ_flag
Cd1 O1 . 2.304(2) yes
Cd1 O2 . 2.654(3) yes
Cd1 O3 . 2.356(2) yes
Cd1 O4 . 2.470(2) yes
Cd1 O1W . 2.315(2) yes
Cd1 O2W . 2.258(2) yes
Cd1 N2 1_565 2.374(2) yes
Cl1 C1 . 1.744(3) no
Cl2 C7 . 1.734(3) no
O1 C6 . 1.244(4) no
O2 C6 . 1.244(3) no
O3 C12 . 1.253(3) no
O4 C12 . 1.251(3) no
O1W H1W1 . 0.85(2) no
O1W H1W2 . 0.85(3) no
O2W H2W1 . 0.85(3) no
O2W H2W2 . 0.85(3) no
N1 C1 . 1.322(4) no
N1 C5 . 1.346(4) no
N2 C7 . 1.330(3) no
N2 Cd1 1_545 2.374(2) no
N2 C11 . 1.340(4) no
C1 C2 . 1.385(4) no
C2 C3 . 1.381(4) no
C2 C6 . 1.508(4) no
C3 C4 . 1.388(5) no
C3 H3 . 0.9300 no
C4 C5 . 1.374(5) no
C4 H4 . 0.9300 no
C5 H5 . 0.9300 no
C8 C7 . 1.392(3) no
C8 C9 . 1.392(4) no
C8 C12 . 1.511(3) no
C9 C10 . 1.378(4) no
C9 H9 . 0.9300 no
C10 C11 . 1.373(4) no
C10 H10 . 0.9300 no
C11 H11 . 0.9300 no

loop_
_geom_hbond_atom_site_label_D
_geom_hbond_atom_site_label_H
_geom_hbond_atom_site_label_A
_geom_hbond_site_symmetry_A
_geom_hbond_distance_DH
_geom_hbond_distance_HA
_geom_hbond_distance_DA
_geom_hbond_angle_DHA
_geom_hbond_publ_flag
O1W H1W1 O4 3_666 0.85(2) 1.91(2) 2.755(3) 175(3) yes
O1W H1W2 N1 1_455 0.85(3) 2.03(3) 2.863(3) 167(3) yes
O2W H2W1 O2 2_646 0.85(3) 1.85(3) 2.700(3) 177(3) yes
O2W H2W2 O3 2_656 0.85(3) 2.03(3) 2.867(3) 168(3) yes

loop_
_geom_torsion_atom_site_label_1
_geom_torsion_atom_site_label_2
_geom_torsion_atom_site_label_3
_geom_torsion_atom_site_label_4
_geom_torsion_site_symmetry_1
_geom_torsion
_geom_torsion_publ_flag
Cd1 O1 C6 O2 . 2.2(3) no
Cd1 O1 C6 C2 . -179.7(2) no
Cd1 O3 C12 O4 . -2.2(3) no
Cd1 O3 C12 C8 . 174.2(2) no
Cd1 O4 C12 O3 . 2.1(3) no
Cd1 O4 C12 C8 . -174.4(2) no
Cd1 N2 C7 C8 1_545 156.8(2) no
Cd1 N2 C7 Cl2 1_545 -23.6(3) no
Cd1 N2 C11 C10 1_545 -159.1(3) no
C11 N2 C7 Cl2 . 178.9(2) no
C11 N2 C7 C8 . -0.7(4) no
Cl1 C1 C2 C3 . -177.8(2) no
Cl1 C1 C2 C6 . 3.5(4) no
O1 Cd1 O3 C12 . -89.2(2) no
O1 Cd1 O4 C12 . 82.9(2) no
O3 Cd1 O1 C6 . -154.4(2) no
O3 Cd1 O4 C12 . -1.2(2) no
O4 Cd1 O1 C6 . 151.2(2) no
O4 Cd1 O3 C12 . 1.2(2) no
O1W Cd1 O1 C6 . 155.4(3) no
O1W Cd1 O3 C12 . 81.4(2) no
O1W Cd1 O4 C12 . -96.2(2) no
O2W Cd1 O4 C12 . -26.0(2) no
O2W Cd1 O1 C6 . -63.4(2) no
O2W Cd1 O3 C12 . 167.0(2) no
N1 C1 C2 C3 . 1.6(5) no
N1 C1 C2 C6 . -177.1(3) no
N2 Cd1 O1 C6 1_565 62.4(2) no
N2 Cd1 O3 C12 1_565 -5.2(2) no
N2 Cd1 O4 C12 1_565 175.0(2) no
C1 N1 C5 C4 . -1.6(5) no
C1 C2 C3 C4 . -2.5(4) no
C1 C2 C6 O1 . 50.2(4) no
C1 C2 C6 O2 . -131.6(3) no
C2 C3 C4 C5 . 1.5(5) no
C3 C2 C6 O1 . -128.5(3) no
C3 C2 C6 O2 . 49.8(4) no
C3 C4 C5 N1 . 0.7(6) no
C5 N1 C1 C2 . 0.4(5) no
C5 N1 C1 Cl1 . 179.9(3) no
C6 C2 C3 C4 . 176.3(3) no
C7 N2 C11 C10 . -1.6(5) no
C7 C8 C12 O3 . 31.4(4) no
C7 C8 C12 O4 . -151.9(3) no
C7 C8 C9 C10 . -2.2(5) no
C8 C9 C10 C11 . 0.1(6) no
C9 C8 C12 O3 . -145.3(3) no
C9 C8 C12 O4 . 31.4(4) no
C9 C8 C7 N2 . 2.6(4) no
C9 C8 C7 Cl2 . -177.1(2) no
C9 C10 C11 N2 . 1.8(6) no
C12 C8 C7 N2 . -174.2(2) no
C12 C8 C7 Cl2 . 6.1(4) no
C12 C8 C9 C10 . 174.8(3) no
